data_7239805
loop_
_publ_author_name
'Wan, Jiang'
'Zang, Yi'
'Xiao, Dao-An'
'Li, Na'
'Li, Junmin'
'Jin, Ze-Xin'
'Chen, De-Lei'
'Xiong, Juan'
'Li, Jia'
'Hu, Jin-Feng'

_publ_section_title
;
 Stewartiacids A--N, C-23 carboxylated triterpenoids from Chinese
 Stewartia and their inhibitory effects against ATP-citrate lyase and
 NF-\kB
;
_journal_issue 6
_journal_name_full 'RSC Advances'
_journal_page_first 3343
_journal_page_last 3356
_journal_paper_doi 10.1039/C9RA09542J
_journal_volume 10
_journal_year 2020
_chemical_absolute_configuration rmad
_chemical_formula_moiety 'C30 H46 O6'
_chemical_formula_sum 'C30 H46 O6'
_chemical_formula_weight 502.67
_space_group_crystal_system monoclinic
_space_group_IT_number 4
_space_group_name_Hall 'P 2yb'
_space_group_name_H-M_alt 'P 1 21 1'
_atom_sites_solution_hydrogens mixed
_atom_sites_solution_primary dual
_audit_creation_date 2017-11-28
_audit_creation_method
;
Olex2 1.2
(compiled 2017.03.28 svn.r3405 for OlexSys, GUI svn.r5337)
;
_audit_update_record
;
2019-10-14 deposited with the CCDC.	2020-01-13 downloaded from the CCDC.
;
_cell_angle_alpha 90
_cell_angle_beta 105.303(9)
_cell_angle_gamma 90
_cell_formula_units_Z 2
_cell_length_a 14.2747(19)
_cell_length_b 6.4197(9)
_cell_length_c 14.897(2)
_cell_measurement_reflns_used 7920
_cell_measurement_temperature 170
_cell_measurement_theta_max 54.877
_cell_measurement_theta_min 2.793
_cell_volume 1316.7(3)
_computing_cell_refinement 'SAINT v8.37A (Bruker, 2015)'
_computing_data_reduction 'SAINT v8.37A (Bruker, 2015)'
_computing_molecular_graphics 'Olex2 (Dolomanov et al., 2009)'
_computing_publication_material 'Olex2 (Dolomanov et al., 2009)'
_computing_structure_refinement 'ShelXL (Sheldrick, 2015)'
_computing_structure_solution 'ShelXT (Sheldrick, 2015)'
_diffrn_ambient_temperature 170
_diffrn_measured_fraction_theta_full 0.992
_diffrn_measured_fraction_theta_max 0.987
_diffrn_measurement_device_type 'Bruker D8 Venture'
_diffrn_measurement_method '\f and \w scans'
_diffrn_radiation_type GaK\a
_diffrn_radiation_wavelength 1.34139
_diffrn_reflns_av_R_equivalents 0.0521
_diffrn_reflns_av_unetI/netI 0.0535
_diffrn_reflns_Laue_measured_fraction_full 0.992
_diffrn_reflns_Laue_measured_fraction_max 0.987
_diffrn_reflns_limit_h_max 17
_diffrn_reflns_limit_h_min -17
_diffrn_reflns_limit_k_max 7
_diffrn_reflns_limit_k_min -7
_diffrn_reflns_limit_l_max 18
_diffrn_reflns_limit_l_min -16
_diffrn_reflns_number 14495
_diffrn_reflns_point_group_measured_fraction_full 0.959
_diffrn_reflns_point_group_measured_fraction_max 0.950
_diffrn_reflns_theta_full 53.594
_diffrn_reflns_theta_max 55.147
_diffrn_reflns_theta_min 3.319
_exptl_absorpt_coefficient_mu 0.444
_exptl_absorpt_correction_T_max 0.7508
_exptl_absorpt_correction_T_min 0.4336
_exptl_absorpt_correction_type multi-scan
_exptl_absorpt_process_details
'SADABS-2016/2 (Bruker,2016/2) was used for absorption correction. wR2(int) was 0.1796 before and 0.1119 after correction. The Ratio of minimum to maximum transmission is 0.5775. The \l/2 correction factor is Not present.'
_exptl_crystal_colour colourless
_exptl_crystal_colour_primary colourless
_exptl_crystal_density_diffrn 1.268
_exptl_crystal_description prism
_exptl_crystal_F_000 548
_exptl_crystal_size_max 0.05
_exptl_crystal_size_mid 0.02
_exptl_crystal_size_min 0.01
_refine_diff_density_max 0.323
_refine_diff_density_min -0.320
_refine_diff_density_rms 0.074
_refine_ls_abs_structure_details
;
 Flack x determined using 1396 quotients [(I+)-(I-)]/[(I+)+(I-)]
 (Parsons, Flack and Wagner, Acta Cryst. B69 (2013) 249-259).
;
_refine_ls_abs_structure_Flack 0.19(17)
_refine_ls_extinction_coef 0.0051(14)
_refine_ls_extinction_expression Fc^*^=kFc[1+0.001xFc^2^\l^3^/sin(2\q)]^-1/4^
_refine_ls_extinction_method 'SHELXL-2017/1 (Sheldrick 2017)'
_refine_ls_goodness_of_fit_ref 1.061
_refine_ls_hydrogen_treatment mixed
_refine_ls_matrix_type full
_refine_ls_number_parameters 343
_refine_ls_number_reflns 4786
_refine_ls_number_restraints 1
_refine_ls_restrained_S_all 1.061
_refine_ls_R_factor_all 0.0866
_refine_ls_R_factor_gt 0.0683
_refine_ls_shift/su_max 0.001
_refine_ls_shift/su_mean 0.000
_refine_ls_structure_factor_coef Fsqd
_refine_ls_weighting_details 'w=1/[\s^2^(Fo^2^)+(0.0638P)^2^+1.8757P] where P=(Fo^2^+2Fc^2^)/3'
_refine_ls_weighting_scheme calc
_refine_ls_wR_factor_gt 0.1556
_refine_ls_wR_factor_ref 0.1718
_reflns_Friedel_coverage 0.756
_reflns_Friedel_fraction_full 0.919
_reflns_Friedel_fraction_max 0.905
_reflns_number_gt 4023
_reflns_number_total 4786
_reflns_threshold_expression 'I > 2\s(I)'
_cod_data_source_file c9ra09542j2.cif
_cod_data_source_block mjr17084_0m
_cod_depositor_comments 'Adding full bibliography for 7239805--7239808.cif.'
_cod_database_code 7239805
_shelx_shelxl_version_number 2017/1
_shelx_space_group_comment
;
The symmetry employed for this shelxl refinement is uniquely defined
by the following loop, which should always be used as a source of
symmetry information in preference to the above space-group names.
They are only intended as comments.
;
_shelx_estimated_absorpt_t_max 0.996
_shelx_estimated_absorpt_t_min 0.978
_olex2_refinement_description
;
1. Fixed Uiso
 At 1.2 times of:
  All C(H) groups, All C(H,H) groups
 At 1.5 times of:
  All C(H,H,H) groups, All O(H) groups
2.a Ternary CH refined with riding coordinates:
 C3(H3A), C5(H5), C9(H9), C11(H11), C18(H18), C19(H19), C20(H20), C22(H22)
2.b Secondary CH2 refined with riding coordinates:
 C1(H1A,H1B), C2(H2A,H2B), C6(H6A,H6B), C7(H7A,H7B), C16(H16A,H16B), C21(H21A,
 H21B)
2.c Aromatic/amide H refined with riding coordinates:
 C15(H15)
2.d Idealised Me refined as rotating group:
 C24(H24A,H24B,H24C), C25(H25A,H25B,H25C), C26(H26A,H26B,H26C), C27(H27A,H27B,
 H27C), C28(H28A,H28B,H28C), C29(H29A,H29B,H29C), C30(H30A,H30B,H30C)
2.e Idealised tetrahedral OH refined as rotating group:
 O3(H3), O4(H4)
;
_olex2_submission_special_instructions 'No special instructions were received'

loop_
_space_group_symop_operation_xyz
'x, y, z'
'-x, y+1/2, -z'

loop_
_atom_site_label
_atom_site_type_symbol
_atom_site_fract_x
_atom_site_fract_y
_atom_site_fract_z
_atom_site_U_iso_or_equiv
_atom_site_adp_type
_atom_site_occupancy
_atom_site_site_symmetry_order
_atom_site_calc_flag
_atom_site_refinement_flags_posn
O1 O 0.6795(3) 0.2243(7) 0.0302(3) 0.0332(9) Uani 1 1 d .
O2 O 0.4500(3) 0.4238(7) 0.0748(3) 0.0373(10) Uani 1 1 d .
O3 O 0.5152(3) 0.1430(6) 0.1558(3) 0.0346(9) Uani 1 1 d .
H3 H 0.456736 0.106633 0.144307 0.052 Uiso 1 1 calc GR
O4 O 0.9221(3) 0.3249(7) 0.4871(3) 0.0397(10) Uani 1 1 d .
H4 H 0.966243 0.327426 0.459300 0.060 Uiso 1 1 calc GR
O5 O 0.9325(3) 0.7417(7) 0.6017(3) 0.0374(9) Uani 1 1 d .
O6 O 0.6526(3) 0.4580(6) 0.8687(3) 0.0350(9) Uani 1 1 d .
C1 C 0.8208(4) 0.3435(9) 0.2759(3) 0.0314(12) Uani 1 1 d .
H1A H 0.889747 0.384169 0.300102 0.038 Uiso 1 1 calc R
H1B H 0.811574 0.209226 0.305125 0.038 Uiso 1 1 calc R
C2 C 0.7987(4) 0.3123(9) 0.1701(4) 0.0324(12) Uani 1 1 d .
H2A H 0.814124 0.442038 0.140979 0.039 Uiso 1 1 calc R
H2B H 0.840637 0.200047 0.156676 0.039 Uiso 1 1 calc R
C3 C 0.6931(4) 0.2560(9) 0.1279(3) 0.0274(11) Uani 1 1 d .
H3A H 0.679736 0.121281 0.155926 0.033 Uiso 1 1 calc R
C4 C 0.6232(4) 0.4221(9) 0.1481(3) 0.0270(11) Uani 1 1 d .
C5 C 0.6483(4) 0.4549(8) 0.2554(3) 0.0266(11) Uani 1 1 d .
H5 H 0.637254 0.316077 0.281344 0.032 Uiso 1 1 calc R
C6 C 0.5787(4) 0.6037(9) 0.2862(3) 0.0299(12) Uani 1 1 d .
H6A H 0.594036 0.749380 0.273492 0.036 Uiso 1 1 calc R
H6B H 0.511019 0.574112 0.250716 0.036 Uiso 1 1 calc R
C7 C 0.5888(4) 0.5762(9) 0.3890(3) 0.0297(12) Uani 1 1 d .
H7A H 0.569424 0.432432 0.400034 0.036 Uiso 1 1 calc R
H7B H 0.543451 0.672760 0.407952 0.036 Uiso 1 1 calc R
C8 C 0.6916(4) 0.6159(9) 0.4503(3) 0.0259(11) Uani 1 1 d .
C9 C 0.7653(3) 0.4884(8) 0.4112(3) 0.0253(11) Uani 1 1 d .
H9 H 0.749640 0.339110 0.419817 0.030 Uiso 1 1 calc R
C10 C 0.7560(4) 0.5113(9) 0.3049(4) 0.0285(11) Uani 1 1 d .
C11 C 0.8700(4) 0.5188(9) 0.4724(3) 0.0284(11) Uani 1 1 d .
H11 H 0.904600 0.617838 0.440364 0.034 Uiso 1 1 calc R
C12 C 0.8739(4) 0.6040(9) 0.5689(3) 0.0277(11) Uani 1 1 d .
C13 C 0.8011(4) 0.5183(9) 0.6180(3) 0.0274(11) Uani 1 1 d .
C14 C 0.7005(4) 0.5470(8) 0.5502(3) 0.0262(11) Uani 1 1 d .
C15 C 0.6249(4) 0.5173(10) 0.5854(4) 0.0352(13) Uani 1 1 d .
H15 H 0.561180 0.523603 0.544882 0.042 Uiso 1 1 calc R
C16 C 0.6370(4) 0.4744(10) 0.6868(4) 0.0330(12) Uani 1 1 d .
H16A H 0.656510 0.327303 0.700351 0.040 Uiso 1 1 calc R
H16B H 0.574089 0.495617 0.701818 0.040 Uiso 1 1 calc R
C17 C 0.7136(4) 0.6171(9) 0.7479(3) 0.0298(11) Uani 1 1 d .
C18 C 0.8066(3) 0.6437(9) 0.7094(3) 0.0265(11) Uani 1 1 d .
H18 H 0.803262 0.792395 0.688761 0.032 Uiso 1 1 calc R
C19 C 0.9073(4) 0.6282(9) 0.7833(3) 0.0303(11) Uani 1 1 d .
H19 H 0.954128 0.568126 0.750881 0.036 Uiso 1 1 calc R
C20 C 0.9132(4) 0.4911(10) 0.8707(4) 0.0341(13) Uani 1 1 d .
H20 H 0.923655 0.589357 0.924594 0.041 Uiso 1 1 calc R
C21 C 0.8194(4) 0.3753(9) 0.8674(4) 0.0326(12) Uani 1 1 d .
H21A H 0.823775 0.303844 0.927221 0.039 Uiso 1 1 calc R
H21B H 0.805960 0.270193 0.816967 0.039 Uiso 1 1 calc R
C22 C 0.7397(4) 0.5400(9) 0.8489(4) 0.0304(12) Uani 1 1 d .
H22 H 0.763029 0.661345 0.890989 0.036 Uiso 1 1 calc R
C23 C 0.5209(4) 0.3312(9) 0.1207(3) 0.0309(12) Uani 1 1 d .
C24 C 0.6245(4) 0.6207(9) 0.0922(4) 0.0353(12) Uani 1 1 d .
H24A H 0.691452 0.670810 0.103363 0.053 Uiso 1 1 calc GR
H24B H 0.584808 0.727539 0.111430 0.053 Uiso 1 1 calc GR
H24C H 0.598116 0.591126 0.025725 0.053 Uiso 1 1 calc GR
C25 C 0.7889(4) 0.7269(9) 0.2786(4) 0.0330(12) Uani 1 1 d .
H25A H 0.809855 0.714811 0.221277 0.049 Uiso 1 1 calc GR
H25B H 0.843017 0.777471 0.329023 0.049 Uiso 1 1 calc GR
H25C H 0.734572 0.825160 0.268855 0.049 Uiso 1 1 calc GR
C26 C 0.7095(4) 0.8570(9) 0.4533(4) 0.0331(12) Uani 1 1 d .
H26A H 0.778264 0.885436 0.482478 0.050 Uiso 1 1 calc GR
H26B H 0.669661 0.923664 0.489562 0.050 Uiso 1 1 calc GR
H26C H 0.691775 0.912595 0.389797 0.050 Uiso 1 1 calc GR
C27 C 0.8234(4) 0.2836(8) 0.6350(4) 0.0324(12) Uani 1 1 d .
H27A H 0.822221 0.215492 0.575817 0.049 Uiso 1 1 calc GR
H27B H 0.774382 0.220015 0.661606 0.049 Uiso 1 1 calc GR
H27C H 0.887830 0.266555 0.678312 0.049 Uiso 1 1 calc GR
C28 C 0.6677(4) 0.8359(10) 0.7457(4) 0.0387(13) Uani 1 1 d .
H28A H 0.647573 0.886277 0.681395 0.058 Uiso 1 1 calc GR
H28B H 0.715478 0.932032 0.783497 0.058 Uiso 1 1 calc GR
H28C H 0.610931 0.827968 0.770933 0.058 Uiso 1 1 calc GR
C29 C 0.9437(4) 0.8449(10) 0.8157(4) 0.0370(13) Uani 1 1 d .
H29A H 0.950558 0.926955 0.762348 0.055 Uiso 1 1 calc GR
H29B H 1.006857 0.834395 0.861686 0.055 Uiso 1 1 calc GR
H29C H 0.897151 0.913313 0.844075 0.055 Uiso 1 1 calc GR
C30 C 1.0029(4) 0.3498(11) 0.8906(4) 0.0460(15) Uani 1 1 d .
H30A H 1.000009 0.261240 0.836316 0.069 Uiso 1 1 calc GR
H30B H 1.004278 0.262026 0.944751 0.069 Uiso 1 1 calc GR
H30C H 1.061689 0.435616 0.903334 0.069 Uiso 1 1 calc GR
H6 H 0.671(5) 0.392(14) 0.931(5) 0.07(2) Uiso 1 1 d .
H1 H 0.643(5) 0.149(12) 0.008(5) 0.05(2) Uiso 1 1 d .

loop_
_atom_site_aniso_label
_atom_site_aniso_U_11
_atom_site_aniso_U_22
_atom_site_aniso_U_33
_atom_site_aniso_U_23
_atom_site_aniso_U_13
_atom_site_aniso_U_12
O1 0.037(2) 0.035(2) 0.0261(19) -0.0091(17) 0.0070(16) -0.0087(19)
O2 0.033(2) 0.040(2) 0.0344(19) -0.0015(18) 0.0015(16) 0.0047(18)
O3 0.0286(19) 0.037(2) 0.036(2) 0.0038(18) 0.0049(16) -0.0050(18)
O4 0.031(2) 0.049(3) 0.039(2) 0.0033(19) 0.0096(16) 0.017(2)
O5 0.033(2) 0.041(2) 0.039(2) -0.0056(18) 0.0109(16) -0.0109(19)
O6 0.034(2) 0.036(2) 0.036(2) 0.0071(18) 0.0115(16) 0.0020(18)
C1 0.027(3) 0.036(3) 0.029(3) -0.003(2) 0.004(2) -0.001(2)
C2 0.027(3) 0.033(3) 0.036(3) -0.005(2) 0.007(2) -0.002(2)
C3 0.030(3) 0.026(3) 0.026(2) -0.001(2) 0.006(2) -0.003(2)
C4 0.027(2) 0.027(3) 0.025(2) -0.001(2) 0.0032(19) -0.002(2)
C5 0.025(2) 0.026(3) 0.027(2) 0.001(2) 0.005(2) -0.001(2)
C6 0.028(3) 0.028(3) 0.030(3) 0.001(2) 0.003(2) 0.007(2)
C7 0.023(3) 0.031(3) 0.030(3) -0.005(2) 0.000(2) 0.004(2)
C8 0.025(2) 0.026(3) 0.027(2) 0.001(2) 0.0062(19) 0.000(2)
C9 0.025(2) 0.025(3) 0.024(2) 0.002(2) 0.0026(19) 0.001(2)
C10 0.024(2) 0.025(3) 0.035(3) 0.000(2) 0.005(2) -0.002(2)
C11 0.025(3) 0.031(3) 0.029(3) 0.003(2) 0.005(2) 0.000(2)
C12 0.025(3) 0.027(3) 0.028(2) 0.002(2) 0.002(2) -0.002(2)
C13 0.022(2) 0.025(3) 0.032(3) 0.002(2) 0.003(2) 0.000(2)
C14 0.023(2) 0.026(3) 0.026(2) -0.002(2) -0.0004(19) 0.003(2)
C15 0.025(3) 0.046(3) 0.034(3) 0.001(3) 0.005(2) -0.003(3)
C16 0.025(3) 0.040(3) 0.034(3) 0.004(2) 0.008(2) -0.004(2)
C17 0.029(3) 0.028(3) 0.031(3) 0.001(2) 0.006(2) 0.003(2)
C18 0.021(2) 0.029(3) 0.028(2) 0.000(2) 0.0036(19) -0.001(2)
C19 0.028(3) 0.033(3) 0.028(3) -0.002(2) 0.005(2) -0.001(2)
C20 0.024(3) 0.039(3) 0.034(3) -0.004(2) -0.001(2) -0.003(2)
C21 0.029(3) 0.035(3) 0.033(3) 0.005(2) 0.005(2) 0.004(2)
C22 0.030(3) 0.031(3) 0.029(3) -0.001(2) 0.006(2) 0.000(2)
C23 0.033(3) 0.031(3) 0.027(2) -0.005(2) 0.004(2) 0.002(2)
C24 0.043(3) 0.029(3) 0.032(3) 0.002(2) 0.006(2) -0.001(3)
C25 0.034(3) 0.027(3) 0.037(3) 0.003(2) 0.007(2) -0.005(2)
C26 0.035(3) 0.028(3) 0.033(3) -0.001(2) 0.004(2) 0.001(2)
C27 0.035(3) 0.025(3) 0.036(3) -0.002(2) 0.007(2) -0.001(2)
C28 0.036(3) 0.039(3) 0.044(3) 0.010(3) 0.015(2) 0.008(3)
C29 0.032(3) 0.034(3) 0.041(3) -0.006(3) 0.002(2) -0.006(3)
C30 0.034(3) 0.049(4) 0.052(3) 0.020(3) 0.006(3) 0.004(3)

loop_
_atom_type_symbol
_atom_type_description
_atom_type_scat_dispersion_real
_atom_type_scat_dispersion_imag
_atom_type_scat_source
C C 0.0150 0.0070 'International Tables Vol C Tables 4.2.6.8 and 6.1.1.4'
H H 0.0000 0.0000 'International Tables Vol C Tables 4.2.6.8 and 6.1.1.4'
O O 0.0410 0.0250 'International Tables Vol C Tables 4.2.6.8 and 6.1.1.4'

loop_
_geom_angle_atom_site_label_1
_geom_angle_atom_site_label_2
_geom_angle_atom_site_label_3
_geom_angle
C3 O1 H1 116(6)
C23 O3 H3 109.5
C11 O4 H4 109.5
C22 O6 H6 109(4)
H1A C1 H1B 107.7
C2 C1 H1A 108.8
C2 C1 H1B 108.8
C2 C1 C10 113.6(4)
C10 C1 H1A 108.8
C10 C1 H1B 108.8
C1 C2 H2A 109.3
C1 C2 H2B 109.3
H2A C2 H2B 108.0
C3 C2 C1 111.6(4)
C3 C2 H2A 109.3
C3 C2 H2B 109.3
O1 C3 C2 107.9(4)
O1 C3 H3A 108.2
O1 C3 C4 112.1(4)
C2 C3 H3A 108.2
C2 C3 C4 112.2(4)
C4 C3 H3A 108.2
C3 C4 C5 108.0(4)
C23 C4 C3 107.8(4)
C23 C4 C5 105.8(4)
C23 C4 C24 108.8(4)
C24 C4 C3 111.6(4)
C24 C4 C5 114.5(4)
C4 C5 H5 105.0
C4 C5 C10 116.5(4)
C6 C5 C4 113.6(4)
C6 C5 H5 105.0
C6 C5 C10 110.4(4)
C10 C5 H5 105.0
C5 C6 H6A 109.8
C5 C6 H6B 109.8
H6A C6 H6B 108.2
C7 C6 C5 109.6(4)
C7 C6 H6A 109.8
C7 C6 H6B 109.8
C6 C7 H7A 108.8
C6 C7 H7B 108.8
C6 C7 C8 113.9(4)
H7A C7 H7B 107.7
C8 C7 H7A 108.8
C8 C7 H7B 108.8
C7 C8 C9 108.9(4)
C7 C8 C26 107.7(4)
C9 C8 C26 114.1(4)
C14 C8 C7 110.7(4)
C14 C8 C9 108.8(4)
C14 C8 C26 106.7(4)
C8 C9 H9 105.0
C10 C9 C8 116.4(4)
C10 C9 H9 105.0
C11 C9 C8 110.8(4)
C11 C9 H9 105.0
C11 C9 C10 113.4(4)
C1 C10 C5 107.0(4)
C1 C10 C9 108.7(4)
C9 C10 C5 105.4(4)
C25 C10 C1 107.9(4)
C25 C10 C5 114.5(4)
C25 C10 C9 113.1(4)
O4 C11 C9 111.2(4)
O4 C11 H11 108.8
O4 C11 C12 106.2(4)
C9 C11 H11 108.8
C12 C11 C9 113.0(4)
C12 C11 H11 108.8
O5 C12 C11 119.1(5)
O5 C12 C13 123.3(5)
C13 C12 C11 117.6(4)
C12 C13 C14 106.2(4)
C12 C13 C18 110.4(4)
C12 C13 C27 107.1(4)
C14 C13 C18 109.5(4)
C14 C13 C27 110.0(4)
C27 C13 C18 113.4(4)
C8 C14 C13 120.0(4)
C15 C14 C8 123.9(5)
C15 C14 C13 116.1(4)
C14 C15 H15 118.9
C14 C15 C16 122.2(5)
C16 C15 H15 118.9
C15 C16 H16A 109.4
C15 C16 H16B 109.4
C15 C16 C17 111.3(5)
H16A C16 H16B 108.0
C17 C16 H16A 109.4
C17 C16 H16B 109.4
C16 C17 C18 112.6(4)
C16 C17 C22 109.9(4)
C16 C17 C28 107.4(4)
C22 C17 C18 112.3(4)
C22 C17 C28 107.8(4)
C28 C17 C18 106.5(4)
C13 C18 C17 113.8(4)
C13 C18 H18 103.7
C13 C18 C19 113.9(4)
C17 C18 H18 103.7
C19 C18 C17 116.0(4)
C19 C18 H18 103.7
C18 C19 H19 106.9
C20 C19 C18 117.5(4)
C20 C19 H19 106.9
C29 C19 C18 109.8(5)
C29 C19 H19 106.9
C29 C19 C20 108.3(4)
C19 C20 H20 106.2
C21 C20 C19 113.3(4)
C21 C20 H20 106.2
C21 C20 C30 113.6(5)
C30 C20 C19 110.7(5)
C30 C20 H20 106.2
C20 C21 H21A 110.5
C20 C21 H21B 110.5
C20 C21 C22 106.0(5)
H21A C21 H21B 108.7
C22 C21 H21A 110.5
C22 C21 H21B 110.5
O6 C22 C17 108.5(4)
O6 C22 C21 110.5(4)
O6 C22 H22 108.5
C17 C22 H22 108.5
C21 C22 C17 112.1(4)
C21 C22 H22 108.5
O2 C23 O3 122.6(5)
O2 C23 C4 124.0(5)
O3 C23 C4 113.3(4)
C4 C24 H24A 109.5
C4 C24 H24B 109.5
C4 C24 H24C 109.5
H24A C24 H24B 109.5
H24A C24 H24C 109.5
H24B C24 H24C 109.5
C10 C25 H25A 109.5
C10 C25 H25B 109.5
C10 C25 H25C 109.5
H25A C25 H25B 109.5
H25A C25 H25C 109.5
H25B C25 H25C 109.5
C8 C26 H26A 109.5
C8 C26 H26B 109.5
C8 C26 H26C 109.5
H26A C26 H26B 109.5
H26A C26 H26C 109.5
H26B C26 H26C 109.5
C13 C27 H27A 109.5
C13 C27 H27B 109.5
C13 C27 H27C 109.5
H27A C27 H27B 109.5
H27A C27 H27C 109.5
H27B C27 H27C 109.5
C17 C28 H28A 109.5
C17 C28 H28B 109.5
C17 C28 H28C 109.5
H28A C28 H28B 109.5
H28A C28 H28C 109.5
H28B C28 H28C 109.5
C19 C29 H29A 109.5
C19 C29 H29B 109.5
C19 C29 H29C 109.5
H29A C29 H29B 109.5
H29A C29 H29C 109.5
H29B C29 H29C 109.5
C20 C30 H30A 109.5
C20 C30 H30B 109.5
C20 C30 H30C 109.5
H30A C30 H30B 109.5
H30A C30 H30C 109.5
H30B C30 H30C 109.5

loop_
_geom_bond_atom_site_label_1
_geom_bond_atom_site_label_2
_geom_bond_distance
O1 C3 1.431(6)
O1 H1 0.72(7)
O2 C23 1.216(6)
O3 H3 0.8400
O3 C23 1.327(7)
O4 H4 0.8400
O4 C11 1.438(7)
O5 C12 1.227(6)
O6 C22 1.450(6)
O6 H6 0.99(8)
C1 H1A 0.9900
C1 H1B 0.9900
C1 C2 1.536(7)
C1 C10 1.554(7)
C2 H2A 0.9900
C2 H2B 0.9900
C2 C3 1.516(7)
C3 H3A 1.0000
C3 C4 1.543(7)
C4 C5 1.557(7)
C4 C23 1.525(7)
C4 C24 1.526(8)
C5 H5 1.0000
C5 C6 1.533(7)
C5 C10 1.563(7)
C6 H6A 0.9900
C6 H6B 0.9900
C6 C7 1.509(7)
C7 H7A 0.9900
C7 H7B 0.9900
C7 C8 1.531(7)
C8 C9 1.561(7)
C8 C14 1.526(7)
C8 C26 1.568(8)
C9 H9 1.0000
C9 C10 1.560(7)
C9 C11 1.544(7)
C10 C25 1.545(8)
C11 H11 1.0000
C11 C12 1.525(7)
C12 C13 1.523(7)
C13 C14 1.533(6)
C13 C18 1.565(7)
C13 C27 1.547(8)
C14 C15 1.332(8)
C15 H15 0.9500
C15 C16 1.501(7)
C16 H16A 0.9900
C16 H16B 0.9900
C16 C17 1.529(8)
C17 C18 1.589(7)
C17 C22 1.534(7)
C17 C28 1.546(8)
C18 H18 1.0000
C18 C19 1.567(7)
C19 H19 1.0000
C19 C20 1.556(8)
C19 C29 1.519(8)
C20 H20 1.0000
C20 C21 1.521(8)
C20 C30 1.533(8)
C21 H21A 0.9900
C21 H21B 0.9900
C21 C22 1.524(8)
C22 H22 1.0000
C24 H24A 0.9800
C24 H24B 0.9800
C24 H24C 0.9800
C25 H25A 0.9800
C25 H25B 0.9800
C25 H25C 0.9800
C26 H26A 0.9800
C26 H26B 0.9800
C26 H26C 0.9800
C27 H27A 0.9800
C27 H27B 0.9800
C27 H27C 0.9800
C28 H28A 0.9800
C28 H28B 0.9800
C28 H28C 0.9800
C29 H29A 0.9800
C29 H29B 0.9800
C29 H29C 0.9800
C30 H30A 0.9800
C30 H30B 0.9800
C30 H30C 0.9800

loop_
_geom_hbond_atom_site_label_D
_geom_hbond_atom_site_label_H
_geom_hbond_atom_site_label_A
_geom_hbond_distance_DH
_geom_hbond_distance_HA
_geom_hbond_distance_DA
_geom_hbond_angle_DHA
_geom_hbond_site_symmetry_A
_geom_hbond_publ_flag
O3 H3 O6 0.84 1.80 2.612(5) 163.5 2_646 yes
O4 H4 O5 0.84 1.98 2.791(5) 162.7 2_746 yes
O6 H6 O1 0.99(8) 1.81(8) 2.774(5) 165(7) 1_556 yes
O1 H1 O2 0.72(7) 2.12(8) 2.840(6) 170(7) 2_645 yes
